data_7206632
loop_
_publ_author_name
'Li, Xia'
'Gu, Ya-Kun'
'Deng, Xue-Bin'
'Zhao, Kai'
'Jin, Lin-Pei'

_publ_section_title
;
 Effect of anions on architectures of transition metal complexes with
 1,4-bis(1,2,4-triazol-1-yl)butane
;
_journal_issue 22
_journal_name_full CrystEngComm
_journal_page_first 6665
_journal_paper_doi 10.1039/c1ce05491k
_journal_volume 13
_journal_year 2011
_chemical_formula_sum 'C20 H24 Co N9 O5'
_chemical_formula_weight 529.41
_chemical_name_systematic
;

?

;
_space_group_IT_number 2
_symmetry_cell_setting triclinic
_symmetry_space_group_name_Hall '-P 1'
_symmetry_space_group_name_H-M 'P -1'
_atom_sites_solution_hydrogens geom
_atom_sites_solution_primary direct
_atom_sites_solution_secondary difmap
_audit_creation_method SHELXL-97
_cell_angle_alpha 107.1730(10)
_cell_angle_beta 103.271(2)
_cell_angle_gamma 104.5450(10)
_cell_formula_units_Z 2
_cell_length_a 8.9762(7)
_cell_length_b 11.3964(8)
_cell_length_c 12.7958(14)
_cell_measurement_reflns_used 2045
_cell_measurement_temperature 150(2)
_cell_measurement_theta_max 0.00
_cell_measurement_theta_min 0.00
_cell_volume 1143.39(17)
_computing_cell_refinement 'Bruker SMART'
_computing_data_collection 'Bruker SMART'
_computing_data_reduction 'Bruker SAINT'
_computing_molecular_graphics 'Bruker SHELXTL'
_computing_publication_material 'Bruker SHELXTL'
_computing_structure_refinement 'SHELXL-97 (Sheldrick, 1997)'
_computing_structure_solution 'SHELXS-97 (Sheldrick, 1990)'
_diffrn_ambient_temperature 150(2)
_diffrn_measured_fraction_theta_full 0.989
_diffrn_measured_fraction_theta_max 0.989
_diffrn_measurement_device_type 'CCD area detector'
_diffrn_measurement_method 'phi and omega scans'
_diffrn_radiation_monochromator graphite
_diffrn_radiation_source 'fine-focus sealed tube'
_diffrn_radiation_type MoK\a
_diffrn_radiation_wavelength 0.71073
_diffrn_reflns_av_R_equivalents 0.0191
_diffrn_reflns_av_sigmaI/netI 0.0407
_diffrn_reflns_limit_h_max 10
_diffrn_reflns_limit_h_min -7
_diffrn_reflns_limit_k_max 13
_diffrn_reflns_limit_k_min -13
_diffrn_reflns_limit_l_max 12
_diffrn_reflns_limit_l_min -15
_diffrn_reflns_number 5785
_diffrn_reflns_theta_full 25.25
_diffrn_reflns_theta_max 25.25
_diffrn_reflns_theta_min 1.76
_exptl_absorpt_coefficient_mu 0.804
_exptl_absorpt_correction_T_max 0.9027
_exptl_absorpt_correction_T_min 0.7662
_exptl_absorpt_correction_type multi-scan
_exptl_absorpt_process_details SADABS
_exptl_crystal_density_diffrn 1.538
_exptl_crystal_density_method 'not measured'
_exptl_crystal_F_000 548
_exptl_crystal_size_max 0.35
_exptl_crystal_size_mid 0.20
_exptl_crystal_size_min 0.13
_refine_diff_density_max 0.378
_refine_diff_density_min -0.618
_refine_diff_density_rms 0.062
_refine_ls_extinction_method none
_refine_ls_goodness_of_fit_ref 1.038
_refine_ls_hydrogen_treatment mixed
_refine_ls_matrix_type full
_refine_ls_number_parameters 356
_refine_ls_number_reflns 4107
_refine_ls_number_restraints 167
_refine_ls_restrained_S_all 1.048
_refine_ls_R_factor_all 0.0490
_refine_ls_R_factor_gt 0.0386
_refine_ls_shift/su_max 0.000
_refine_ls_shift/su_mean 0.000
_refine_ls_structure_factor_coef Fsqd
_refine_ls_weighting_details 'calc w=1/[\s^2^(Fo^2^)+(0.0434P)^2^+0.8510P] where P=(Fo^2^+2Fc^2^)/3'
_refine_ls_weighting_scheme calc
_refine_ls_wR_factor_gt 0.0927
_refine_ls_wR_factor_ref 0.0989
_reflns_number_gt 3404
_reflns_number_total 4107
_reflns_threshold_expression >2sigma(I)
_cod_data_source_file c1ce05491k.txt
_cod_data_source_block 1
_cod_depositor_comments
;
The following automatic conversions were performed:

'_symmetry_cell_setting' value 'Triclinic' changed to 'triclinic'
according to /home/saulius/struct/CIF-dictionaries/cif_core.dic
dictionary named 'cif_core.dic' version 2.4.1 from
2010-06-29.

'_exptl_absorpt_correction_type' value 'Multi-scan'
changed to 'multi-scan' according to
/home/saulius/struct/CIF-dictionaries/cif_core.dic dictionary named
'cif_core.dic' version 2.4.1 from 2010-06-29.

Automatic conversion script
Id: cif_fix_values 1715 2011-07-08 13:25:40Z adriana 
;
_cod_original_sg_symbol_H-M P-1
_cod_database_code 7206632

loop_
_symmetry_equiv_pos_as_xyz
'x, y, z'
'-x, -y, -z'

loop_
_atom_site_label
_atom_site_type_symbol
_atom_site_fract_x
_atom_site_fract_y
_atom_site_fract_z
_atom_site_U_iso_or_equiv
_atom_site_adp_type
_atom_site_occupancy
_atom_site_symmetry_multiplicity
_atom_site_calc_flag
_atom_site_refinement_flags
_atom_site_disorder_assembly
_atom_site_disorder_group
C1 C 0.2978(3) 0.1801(3) 0.9734(3) 0.0306(7) Uani 1 1 d . A .
H1 H 0.2839 0.2534 1.0241 0.037 Uiso 1 1 calc R . .
C2 C 0.2710(4) -0.0084(3) 0.8708(3) 0.0330(7) Uani 1 1 d . . .
H2 H 0.2288 -0.1009 0.8331 0.040 Uiso 1 1 calc R . .
C3 C 0.5259(7) 0.2986(6) 0.9128(5) 0.0268(13) Uani 0.537(5) 1 d PDU A 1
H3A H 0.6353 0.2904 0.9270 0.032 Uiso 0.537(5) 1 calc PR A 1
H3B H 0.5359 0.3801 0.9740 0.032 Uiso 0.537(5) 1 calc PR A 1
C4 C 0.4764(7) 0.3134(6) 0.7962(5) 0.0271(13) Uani 0.537(5) 1 d PDU A 1
H4A H 0.3793 0.3407 0.7877 0.032 Uiso 0.537(5) 1 calc PR A 1
H4B H 0.4474 0.2282 0.7328 0.032 Uiso 0.537(5) 1 calc PR A 1
C5 C 0.6160(6) 0.4151(5) 0.7875(5) 0.0289(12) Uani 0.537(5) 1 d PDU A 1
H5A H 0.6458 0.4988 0.8530 0.035 Uiso 0.537(5) 1 calc PR A 1
H5B H 0.7120 0.3864 0.7964 0.035 Uiso 0.537(5) 1 calc PR A 1
C6 C 0.5795(7) 0.4393(7) 0.6756(5) 0.0322(11) Uani 0.537(5) 1 d PDU A 1
H6A H 0.6743 0.5057 0.6751 0.039 Uiso 0.537(5) 1 calc PR A 1
H6B H 0.5484 0.3577 0.6077 0.039 Uiso 0.537(5) 1 calc PR A 1
C3' C 0.5679(8) 0.2969(7) 0.9660(6) 0.0322(17) Uani 0.463(5) 1 d PDU A 2
H3'1 H 0.6595 0.2646 0.9606 0.039 Uiso 0.463(5) 1 calc PR A 2
H3'2 H 0.5915 0.3529 1.0476 0.039 Uiso 0.463(5) 1 calc PR A 2
C4' C 0.5466(8) 0.3747(6) 0.8884(5) 0.0296(14) Uani 0.463(5) 1 d PDU A 2
H4'1 H 0.4487 0.3992 0.8907 0.036 Uiso 0.463(5) 1 calc PR A 2
H4'2 H 0.6416 0.4568 0.9219 0.036 Uiso 0.463(5) 1 calc PR A 2
C5' C 0.5294(9) 0.3073(6) 0.7628(5) 0.0264(14) Uani 0.463(5) 1 d PDU A 2
H5'1 H 0.4181 0.2422 0.7219 0.032 Uiso 0.463(5) 1 calc PR A 2
H5'2 H 0.6075 0.2597 0.7592 0.032 Uiso 0.463(5) 1 calc PR A 2
C6' C 0.5600(9) 0.4030(7) 0.6990(7) 0.0322(11) Uani 0.463(5) 1 d PDU A 2
H6'A H 0.5616 0.3511 0.6223 0.039 Uiso 0.463(5) 1 calc PR A 2
H6'B H 0.6718 0.4663 0.7422 0.039 Uiso 0.463(5) 1 calc PR A 2
C7 C 0.3174(4) 0.4513(3) 0.5889(3) 0.0362(7) Uani 1 1 d . A .
H7 H 0.2851 0.3788 0.5182 0.043 Uiso 1 1 calc R . .
C8 C 0.3305(5) 0.6172(3) 0.7203(3) 0.0544(11) Uani 1 1 d . A .
H8 H 0.3040 0.6889 0.7615 0.065 Uiso 1 1 calc R . .
C9 C 0.2926(3) 0.0437(3) 1.2073(2) 0.0223(6) Uani 1 1 d . . .
H9 H 0.3105 -0.0294 1.1597 0.027 Uiso 1 1 calc R . .
C10 C 0.2005(4) 0.1916(3) 1.2694(2) 0.0281(6) Uani 1 1 d . . .
H10 H 0.1346 0.2452 1.2717 0.034 Uiso 1 1 calc R . .
C11 C 0.5078(3) 0.0904(3) 1.3936(2) 0.0264(6) Uani 1 1 d . . .
H11A H 0.5909 0.1749 1.4492 0.032 Uiso 1 1 calc R . .
H11B H 0.5619 0.0409 1.3472 0.032 Uiso 1 1 calc R . .
C12 C 0.4351(3) 0.0131(3) 1.4599(2) 0.0268(6) Uani 1 1 d . . .
H12A H 0.3806 0.0626 1.5059 0.032 Uiso 1 1 calc R . .
H12B H 0.3518 -0.0712 1.4041 0.032 Uiso 1 1 calc R . .
C13 C 0.0477(3) -0.2739(2) 0.9329(2) 0.0200(6) Uani 1 1 d . . .
C14 C 0.0240(3) -0.3908(2) 0.9689(2) 0.0162(5) Uani 1 1 d . . .
C15 C 0.0447(4) -0.5033(3) 0.9034(2) 0.0267(6) Uani 1 1 d . . .
H15 H 0.0763 -0.5058 0.8371 0.032 Uiso 1 1 calc R . .
C16 C -0.0196(3) -0.3881(2) 1.0659(2) 0.0214(6) Uani 1 1 d . . .
H16 H -0.0326 -0.3115 1.1120 0.026 Uiso 1 1 calc R . .
C17 C -0.0620(3) 0.2458(3) 0.5409(2) 0.0268(6) Uani 1 1 d . A .
C18 C -0.0296(3) 0.1185(2) 0.5196(2) 0.0224(6) Uani 1 1 d . . .
C19 C -0.0001(4) 0.0711(3) 0.6081(2) 0.0270(6) Uani 1 1 d . . .
H19 H 0.0001 0.1194 0.6827 0.032 Uiso 1 1 calc R . .
C20 C 0.0289(4) -0.0458(3) 0.5883(2) 0.0287(6) Uani 1 1 d . . .
H20 H 0.0488 -0.0768 0.6496 0.034 Uiso 1 1 calc R . .
Co1 Co 0.0000 0.0000 1.0000 0.01453(13) Uani 1 2 d S . .
Co2 Co 0.0000 0.5000 0.5000 0.03599(18) Uani 1 2 d S . .
N1 N 0.2029(3) 0.0576(2) 0.94026(18) 0.0202(5) Uani 1 1 d . . .
N2 N 0.4153(3) 0.1867(2) 0.9260(2) 0.0304(6) Uani 1 1 d D . .
N3 N 0.4010(3) 0.0651(2) 0.8590(2) 0.0334(6) Uani 1 1 d . A .
N4 N 0.4491(3) 0.4847(3) 0.6767(2) 0.0457(8) Uani 1 1 d D . .
N5 N 0.2355(4) 0.5319(2) 0.6117(2) 0.0396(7) Uani 1 1 d . . .
N6 N 0.4607(4) 0.5935(3) 0.7636(3) 0.0678(11) Uani 1 1 d . A .
N7 N 0.1763(3) 0.0891(2) 1.17307(17) 0.0194(5) Uani 1 1 d . . .
N8 N 0.3809(3) 0.1144(2) 1.31733(18) 0.0224(5) Uani 1 1 d . . .
N9 N 0.3225(3) 0.2109(2) 1.3595(2) 0.0317(6) Uani 1 1 d . . .
O1 O 0.0302(2) -0.17543(16) 0.99881(15) 0.0206(4) Uani 1 1 d . . .
O2 O 0.0826(3) -0.28288(18) 0.84303(17) 0.0325(5) Uani 1 1 d . . .
O3 O -0.0514(3) 0.29729(18) 0.46677(17) 0.0327(5) Uani 1 1 d . . .
O4 O -0.0980(3) 0.29084(19) 0.62965(18) 0.0375(5) Uani 1 1 d . . .
O6 O -0.0941(3) 0.5229(2) 0.63666(19) 0.0401(6) Uani 1 1 d D . .
H6C H -0.036(4) 0.580(2) 0.704(2) 0.060 Uiso 1 1 d D . .
H6D H -0.105(4) 0.4471(19) 0.641(3) 0.060 Uiso 1 1 d D . .

loop_
_atom_site_aniso_label
_atom_site_aniso_U_11
_atom_site_aniso_U_22
_atom_site_aniso_U_33
_atom_site_aniso_U_23
_atom_site_aniso_U_13
_atom_site_aniso_U_12
C1 0.0288(16) 0.0213(14) 0.0357(17) 0.0009(13) 0.0169(13) 0.0048(12)
C2 0.0417(18) 0.0203(14) 0.0460(18) 0.0128(13) 0.0272(15) 0.0132(13)
C3 0.022(3) 0.027(3) 0.031(3) 0.013(3) 0.010(2) 0.003(2)
C4 0.021(3) 0.028(3) 0.033(3) 0.015(2) 0.010(2) 0.005(2)
C5 0.019(2) 0.030(2) 0.040(3) 0.020(2) 0.010(2) 0.0062(19)
C6 0.0241(17) 0.041(2) 0.033(2) 0.0119(16) 0.0240(16) 0.0027(17)
C3' 0.026(3) 0.039(3) 0.027(3) 0.017(3) 0.005(3) 0.001(3)
C4' 0.029(3) 0.031(3) 0.028(3) 0.014(2) 0.009(2) 0.007(2)
C5' 0.029(3) 0.030(3) 0.026(3) 0.013(2) 0.011(2) 0.013(2)
C6' 0.0241(17) 0.041(2) 0.033(2) 0.0119(16) 0.0240(16) 0.0027(17)
C7 0.0454(19) 0.0257(16) 0.0331(17) 0.0023(13) 0.0208(15) 0.0083(14)
C8 0.059(3) 0.0274(18) 0.066(3) -0.0046(17) 0.044(2) 0.0023(17)
C9 0.0257(14) 0.0211(13) 0.0197(14) 0.0055(11) 0.0071(11) 0.0102(11)
C10 0.0453(18) 0.0241(14) 0.0202(14) 0.0078(12) 0.0116(13) 0.0204(13)
C11 0.0236(14) 0.0335(16) 0.0200(14) 0.0082(12) 0.0044(11) 0.0110(12)
C12 0.0236(14) 0.0350(16) 0.0218(14) 0.0115(13) 0.0050(12) 0.0113(12)
C13 0.0214(13) 0.0142(13) 0.0255(14) 0.0095(11) 0.0075(11) 0.0056(10)
C14 0.0157(12) 0.0134(12) 0.0200(13) 0.0066(10) 0.0046(10) 0.0064(10)
C15 0.0464(18) 0.0210(14) 0.0263(15) 0.0136(12) 0.0215(13) 0.0197(13)
C16 0.0319(15) 0.0138(12) 0.0226(14) 0.0069(11) 0.0105(12) 0.0130(11)
C17 0.0296(15) 0.0185(14) 0.0328(16) 0.0091(12) 0.0110(13) 0.0088(12)
C18 0.0218(14) 0.0164(13) 0.0291(15) 0.0094(11) 0.0092(11) 0.0049(11)
C19 0.0378(16) 0.0226(14) 0.0213(14) 0.0067(12) 0.0107(12) 0.0125(13)
C20 0.0405(17) 0.0246(15) 0.0266(15) 0.0138(12) 0.0113(13) 0.0151(13)
Co1 0.0215(3) 0.0106(2) 0.0160(3) 0.00696(19) 0.0088(2) 0.00809(19)
Co2 0.0662(4) 0.0254(3) 0.0413(4) 0.0212(3) 0.0374(3) 0.0280(3)
N1 0.0239(12) 0.0199(11) 0.0202(11) 0.0091(9) 0.0106(9) 0.0083(9)
N2 0.0272(13) 0.0218(12) 0.0406(15) 0.0070(11) 0.0178(11) 0.0054(10)
N3 0.0392(15) 0.0256(13) 0.0454(16) 0.0144(12) 0.0270(13) 0.0145(11)
N4 0.0292(15) 0.0404(16) 0.0436(16) -0.0134(13) 0.0199(13) 0.0002(12)
N5 0.0623(19) 0.0247(13) 0.0443(16) 0.0132(12) 0.0353(14) 0.0190(13)
N6 0.0382(18) 0.056(2) 0.065(2) -0.0297(17) 0.0280(17) -0.0043(16)
N7 0.0247(12) 0.0172(11) 0.0183(11) 0.0067(9) 0.0076(9) 0.0098(9)
N8 0.0267(12) 0.0226(12) 0.0191(11) 0.0076(10) 0.0068(10) 0.0111(10)
N9 0.0484(16) 0.0247(13) 0.0207(12) 0.0040(10) 0.0074(11) 0.0194(12)
O1 0.0298(10) 0.0130(9) 0.0237(10) 0.0096(8) 0.0096(8) 0.0111(8)
O2 0.0605(14) 0.0219(10) 0.0358(12) 0.0183(9) 0.0333(11) 0.0231(10)
O3 0.0545(14) 0.0257(11) 0.0359(11) 0.0201(9) 0.0259(10) 0.0228(10)
O4 0.0638(15) 0.0231(10) 0.0401(12) 0.0151(9) 0.0318(11) 0.0212(10)
O6 0.0738(17) 0.0267(11) 0.0440(13) 0.0206(10) 0.0408(13) 0.0288(12)

loop_
_atom_type_symbol
_atom_type_description
_atom_type_scat_dispersion_real
_atom_type_scat_dispersion_imag
_atom_type_scat_source
C C 0.0033 0.0016 'International Tables Vol C Tables 4.2.6.8 and 6.1.1.4'
H H 0.0000 0.0000 'International Tables Vol C Tables 4.2.6.8 and 6.1.1.4'
N N 0.0061 0.0033 'International Tables Vol C Tables 4.2.6.8 and 6.1.1.4'
O O 0.0106 0.0060 'International Tables Vol C Tables 4.2.6.8 and 6.1.1.4'
Co Co 0.3494 0.9721 'International Tables Vol C Tables 4.2.6.8 and 6.1.1.4'

loop_
_geom_angle_atom_site_label_1
_geom_angle_atom_site_label_2
_geom_angle_atom_site_label_3
_geom_angle
_geom_angle_site_symmetry_1
_geom_angle_site_symmetry_3
N1 C1 N2 110.6(2) . .
N1 C1 H1 124.7 . .
N2 C1 H1 124.7 . .
N3 C2 N1 115.1(3) . .
N3 C2 H2 122.5 . .
N1 C2 H2 122.5 . .
N2 C3 C4 116.7(4) . .
N2 C3 H3A 108.1 . .
C4 C3 H3A 108.1 . .
N2 C3 H3B 108.1 . .
C4 C3 H3B 108.1 . .
H3A C3 H3B 107.3 . .
C3 C4 C5 110.4(4) . .
C3 C4 H4A 109.6 . .
C5 C4 H4A 109.6 . .
C3 C4 H4B 109.6 . .
C5 C4 H4B 109.6 . .
H4A C4 H4B 108.1 . .
C6 C5 C4 115.0(5) . .
C6 C5 H5A 108.5 . .
C4 C5 H5A 108.5 . .
C6 C5 H5B 108.5 . .
C4 C5 H5B 108.5 . .
H5A C5 H5B 107.5 . .
N4 C6 C5 102.7(4) . .
N4 C6 H6A 111.2 . .
C5 C6 H6A 111.2 . .
N4 C6 H6B 111.2 . .
C5 C6 H6B 111.2 . .
H6A C6 H6B 109.1 . .
N2 C3' C4' 107.4(5) . .
N2 C3' H3'1 110.2 . .
C4' C3' H3'1 110.2 . .
N2 C3' H3'2 110.2 . .
C4' C3' H3'2 110.2 . .
H3'1 C3' H3'2 108.5 . .
C5' C4' C3' 116.5(6) . .
C5' C4' H4'1 108.2 . .
C3' C4' H4'1 108.2 . .
C5' C4' H4'2 108.2 . .
C3' C4' H4'2 108.2 . .
H4'1 C4' H4'2 107.3 . .
C4' C5' C6' 113.4(6) . .
C4' C5' H5'1 108.9 . .
C6' C5' H5'1 108.9 . .
C4' C5' H5'2 108.9 . .
C6' C5' H5'2 108.9 . .
H5'1 C5' H5'2 107.7 . .
C5' C6' N4 123.3(5) . .
C5' C6' H6'A 106.5 . .
N4 C6' H6'A 106.5 . .
C5' C6' H6'B 106.5 . .
N4 C6' H6'B 106.5 . .
H6'A C6' H6'B 106.5 . .
N4 C7 N5 111.0(3) . .
N4 C7 H7 124.5 . .
N5 C7 H7 124.5 . .
N6 C8 N5 115.0(3) . .
N6 C8 H8 122.5 . .
N5 C8 H8 122.5 . .
N7 C9 N8 110.5(2) . .
N7 C9 H9 124.8 . .
N8 C9 H9 124.8 . .
N9 C10 N7 114.5(2) . .
N9 C10 H10 122.7 . .
N7 C10 H10 122.7 . .
N8 C11 C12 110.5(2) . .
N8 C11 H11A 109.5 . .
C12 C11 H11A 109.5 . .
N8 C11 H11B 109.5 . .
C12 C11 H11B 109.5 . .
H11A C11 H11B 108.1 . .
C12 C12 C11 111.5(3) 2_658 .
C12 C12 H12A 109.3 2_658 .
C11 C12 H12A 109.3 . .
C12 C12 H12B 109.3 2_658 .
C11 C12 H12B 109.3 . .
H12A C12 H12B 108.0 . .
O2 C13 O1 126.1(2) . .
O2 C13 C14 118.2(2) . .
O1 C13 C14 115.8(2) . .
C16 C14 C15 119.0(2) . .
C16 C14 C13 120.8(2) . .
C15 C14 C13 120.2(2) . .
C16 C15 C14 120.7(2) 2_547 .
C16 C15 H15 119.7 2_547 .
C14 C15 H15 119.7 . .
C14 C16 C15 120.4(2) . 2_547
C14 C16 H16 119.8 . .
C15 C16 H16 119.8 2_547 .
O4 C17 O3 125.6(3) . .
O4 C17 C18 117.5(2) . .
O3 C17 C18 116.9(2) . .
C20 C18 C19 118.4(2) 2_556 .
C20 C18 C17 121.0(2) 2_556 .
C19 C18 C17 120.6(2) . .
C20 C19 C18 120.5(3) . .
C20 C19 H19 119.7 . .
C18 C19 H19 119.7 . .
C19 C20 C18 121.1(3) . 2_556
C19 C20 H20 119.5 . .
C18 C20 H20 119.5 2_556 .
O1 Co1 O1 180.000(1) 2_557 .
O1 Co1 N1 94.23(7) 2_557 2_557
O1 Co1 N1 85.77(7) . 2_557
O1 Co1 N1 85.77(7) 2_557 .
O1 Co1 N1 94.23(7) . .
N1 Co1 N1 180.000(1) 2_557 .
O1 Co1 N7 93.43(7) 2_557 .
O1 Co1 N7 86.57(7) . .
N1 Co1 N7 93.46(8) 2_557 .
N1 Co1 N7 86.54(8) . .
O1 Co1 N7 86.57(7) 2_557 2_557
O1 Co1 N7 93.43(7) . 2_557
N1 Co1 N7 86.54(8) 2_557 2_557
N1 Co1 N7 93.46(8) . 2_557
N7 Co1 N7 180.0 . 2_557
O6 Co2 O6 180.000(1) . 2_566
O6 Co2 O3 88.87(8) . 2_566
O6 Co2 O3 91.13(8) 2_566 2_566
O6 Co2 O3 91.13(8) . .
O6 Co2 O3 88.87(8) 2_566 .
O3 Co2 O3 180.0 2_566 .
O6 Co2 N5 88.45(10) . 2_566
O6 Co2 N5 91.55(10) 2_566 2_566
O3 Co2 N5 87.18(9) 2_566 2_566
O3 Co2 N5 92.82(9) . 2_566
O6 Co2 N5 91.55(10) . .
O6 Co2 N5 88.45(10) 2_566 .
O3 Co2 N5 92.82(9) 2_566 .
O3 Co2 N5 87.18(9) . .
N5 Co2 N5 180.000(1) 2_566 .
C1 N1 C2 102.5(2) . .
C1 N1 Co1 123.39(18) . .
C2 N1 Co1 134.04(18) . .
C1 N2 N3 109.8(2) . .
C1 N2 C3' 126.2(4) . .
N3 N2 C3' 121.2(4) . .
C1 N2 C3 131.2(3) . .
N3 N2 C3 117.2(3) . .
C3' N2 C3 27.7(3) . .
C2 N3 N2 102.0(2) . .
C7 N4 N6 109.7(3) . .
C7 N4 C6 126.6(4) . .
N6 N4 C6 122.1(4) . .
C7 N4 C6' 128.3(4) . .
N6 N4 C6' 120.5(4) . .
C6 N4 C6' 22.3(3) . .
C7 N5 C8 101.9(3) . .
C7 N5 Co2 123.1(2) . .
C8 N5 Co2 134.6(2) . .
C8 N6 N4 102.3(3) . .
C9 N7 C10 102.8(2) . .
C9 N7 Co1 122.83(17) . .
C10 N7 Co1 134.33(18) . .
C9 N8 N9 109.6(2) . .
C9 N8 C11 129.0(2) . .
N9 N8 C11 120.9(2) . .
C10 N9 N8 102.6(2) . .
C13 O1 Co1 139.94(16) . .
C17 O3 Co2 124.89(18) . .
Co2 O6 H6C 120(3) . .
Co2 O6 H6D 99(2) . .
H6C O6 H6D 107(2) . .

loop_
_geom_bond_atom_site_label_1
_geom_bond_atom_site_label_2
_geom_bond_distance
_geom_bond_site_symmetry_2
C1 N1 1.319(3) .
C1 N2 1.329(4) .
C1 H1 0.9500 .
C2 N3 1.323(4) .
C2 N1 1.347(4) .
C2 H2 0.9500 .
C3 N2 1.486(5) .
C3 C4 1.527(7) .
C3 H3A 0.9900 .
C3 H3B 0.9900 .
C4 C5 1.529(6) .
C4 H4A 0.9900 .
C4 H4B 0.9900 .
C5 C6 1.516(6) .
C5 H5A 0.9900 .
C5 H5B 0.9900 .
C6 N4 1.395(6) .
C6 H6A 0.9900 .
C6 H6B 0.9900 .
C3' N2 1.466(6) .
C3' C4' 1.524(7) .
C3' H3'1 0.9900 .
C3' H3'2 0.9900 .
C4' C5' 1.515(7) .
C4' H4'1 0.9900 .
C4' H4'2 0.9900 .
C5' C6' 1.552(7) .
C5' H5'1 0.9900 .
C5' H5'2 0.9900 .
C6' N4 1.560(7) .
C6' H6'A 0.9900 .
C6' H6'B 0.9900 .
C7 N4 1.310(4) .
C7 N5 1.323(4) .
C7 H7 0.9500 .
C8 N6 1.302(5) .
C8 N5 1.357(5) .
C8 H8 0.9500 .
C9 N7 1.321(3) .
C9 N8 1.326(3) .
C9 H9 0.9500 .
C10 N9 1.314(4) .
C10 N7 1.353(3) .
C10 H10 0.9500 .
C11 N8 1.458(3) .
C11 C12 1.526(4) .
C11 H11A 0.9900 .
C11 H11B 0.9900 .
C12 C12 1.519(5) 2_658
C12 H12A 0.9900 .
C12 H12B 0.9900 .
C13 O2 1.242(3) .
C13 O1 1.260(3) .
C13 C14 1.515(3) .
C14 C16 1.380(4) .
C14 C15 1.392(4) .
C15 C16 1.386(4) 2_547
C15 H15 0.9500 .
C16 C15 1.386(4) 2_547
C16 H16 0.9500 .
C17 O4 1.250(3) .
C17 O3 1.263(3) .
C17 C18 1.510(4) .
C18 C20 1.387(4) 2_556
C18 C19 1.393(4) .
C19 C20 1.382(4) .
C19 H19 0.9500 .
C20 C18 1.387(4) 2_556
C20 H20 0.9500 .
Co1 O1 2.0801(16) 2_557
Co1 O1 2.0801(16) .
Co1 N1 2.161(2) 2_557
Co1 N1 2.161(2) .
Co1 N7 2.167(2) .
Co1 N7 2.167(2) 2_557
Co2 O6 2.088(2) .
Co2 O6 2.088(2) 2_566
Co2 O3 2.1273(18) 2_566
Co2 O3 2.1273(18) .
Co2 N5 2.136(3) 2_566
Co2 N5 2.136(3) .
N2 N3 1.353(3) .
N4 N6 1.361(4) .
N8 N9 1.359(3) .
O6 H6C 0.858(18) .
O6 H6D 0.862(18) .
